data_4337293
loop_
_publ_author_name
'Uppal, Ritika'
'Israel, Hayley P.'
'Incarvito, Christopher D.'
'Valentine, Ann M.'

_publ_section_title
;
 Correction to Titanium(IV) Complexes with
 N,N'-Dialkyl-2,3-dihydroxyterephthalamides and 1-Hydroxy-2(1H)-pyridinone
 as Siderophore and Tunichrome Analogues.
;
_journal_issue 4
_journal_name_full 'Inorganic chemistry'
_journal_page_first 2342
_journal_paper_doi 10.1021/ic5001182
_journal_volume 53
_journal_year 2014
_chemical_formula_sum 'C28 H42 K2 N4 O12 Ti'
_chemical_formula_weight 752.76
_chemical_name_systematic
; 
 ? 
;
_space_group_IT_number 14
_symmetry_cell_setting monoclinic
_symmetry_space_group_name_Hall '-P 2ybc'
_symmetry_space_group_name_H-M 'P 1 21/c 1'
_atom_sites_solution_hydrogens geom
_atom_sites_solution_primary direct
_atom_sites_solution_secondary difmap
_audit_creation_method SHELXL-97
_cell_angle_alpha 90.00
_cell_angle_beta 94.55(3)
_cell_angle_gamma 90.00
_cell_formula_units_Z 4
_cell_length_a 9.6651(19)
_cell_length_b 16.754(3)
_cell_length_c 21.680(4)
_cell_measurement_temperature 173(2)
_cell_volume 3499.6(11)
_computing_cell_refinement Denzo
_computing_data_collection 'Nonius Collect'
_computing_data_reduction Denzo
_computing_molecular_graphics XP
_computing_publication_material XCIF
_computing_structure_refinement 'SHELXL-97 (Sheldrick, 1997)'
_computing_structure_solution 'SHELXS-97 (Sheldrick, 1990)'
_diffrn_ambient_temperature 173(2)
_diffrn_measured_fraction_theta_full 0.996
_diffrn_measured_fraction_theta_max 0.996
_diffrn_measurement_device_type 'Nonius KappaCCD'
_diffrn_measurement_method '\w scans'
_diffrn_radiation_monochromator graphite
_diffrn_radiation_source 'fine-focus sealed tube'
_diffrn_radiation_type MoK\a
_diffrn_radiation_wavelength 0.71073
_diffrn_reflns_av_R_equivalents 0.1240
_diffrn_reflns_av_sigmaI/netI 0.2233
_diffrn_reflns_limit_h_max 12
_diffrn_reflns_limit_h_min -12
_diffrn_reflns_limit_k_max 20
_diffrn_reflns_limit_k_min -22
_diffrn_reflns_limit_l_max 28
_diffrn_reflns_limit_l_min -28
_diffrn_reflns_number 15490
_diffrn_reflns_theta_full 28.28
_diffrn_reflns_theta_max 28.28
_diffrn_reflns_theta_min 2.24
_exptl_absorpt_coefficient_mu 0.546
_exptl_absorpt_correction_T_max 0.9474
_exptl_absorpt_correction_T_min 0.9474
_exptl_absorpt_correction_type empirical
_exptl_crystal_colour yellow
_exptl_crystal_density_diffrn 1.429
_exptl_crystal_density_method 'not measured'
_exptl_crystal_description block
_exptl_crystal_F_000 1576
_exptl_crystal_size_max 0.10
_exptl_crystal_size_mid 0.10
_exptl_crystal_size_min 0.10
_refine_diff_density_max 0.505
_refine_diff_density_min -0.461
_refine_diff_density_rms 0.097
_refine_ls_extinction_method none
_refine_ls_goodness_of_fit_ref 1.005
_refine_ls_hydrogen_treatment mixed
_refine_ls_matrix_type full
_refine_ls_number_parameters 448
_refine_ls_number_reflns 8642
_refine_ls_number_restraints 0
_refine_ls_restrained_S_all 1.005
_refine_ls_R_factor_all 0.1967
_refine_ls_R_factor_gt 0.0649
_refine_ls_shift/su_max 2.386
_refine_ls_shift/su_mean 0.107
_refine_ls_structure_factor_coef Fsqd
_refine_ls_weighting_details 'calc w=1/[\s^2^(Fo^2^)+(0.0270P)^2^+0.0000P] where P=(Fo^2^+2Fc^2^)/3'
_refine_ls_weighting_scheme calc
_refine_ls_wR_factor_gt 0.0945
_refine_ls_wR_factor_ref 0.1171
_reflns_number_gt 3759
_reflns_number_total 8642
_reflns_threshold_expression >2sigma(I)
_cod_data_source_file ic5001182_si_001.cif
_cod_data_source_block ru03
_cod_depositor_comments
;
The following automatic conversions were performed:

'_symmetry_cell_setting' value 'Monoclinic' changed to 'monoclinic'
according to
/usr/data/users/saulius/automatic-downloads/current/ACS/lib/dictionaries/cif_core.dic
dictionary named 'cif_core.dic' version 2.4.2 from
2011-04-26.

'_exptl_absorpt_correction_type' value 'Empirical'
changed to 'empirical' according to
/usr/data/users/saulius/automatic-downloads/current/ACS/lib/dictionaries/cif_core.dic
dictionary named 'cif_core.dic' version 2.4.2 from 2011-04-26.

Automatic conversion script
Id: cif_fix_values 2281 2013-09-26 08:29:07Z andrius 
;
_cod_original_cell_volume 3499.5(12)
_cod_original_sg_symbol_H-M P2(1)/c
_cod_database_code 4337293

loop_
_symmetry_equiv_pos_as_xyz
'x, y, z'
'-x, y+1/2, -z+1/2'
'-x, -y, -z'
'x, -y-1/2, z-1/2'

loop_
_atom_site_label
_atom_site_type_symbol
_atom_site_fract_x
_atom_site_fract_y
_atom_site_fract_z
_atom_site_U_iso_or_equiv
_atom_site_adp_type
_atom_site_occupancy
_atom_site_symmetry_multiplicity
_atom_site_calc_flag
_atom_site_refinement_flags
Ti1 Ti 0.44776(4) 0.19685(3) 0.29654(2) 0.01894(12) Uani 1 1 d .
K1 K 0.18278(6) 0.25002(3) 0.16303(3) 0.02713(16) Uani 1 1 d .
K2 K 0.06449(5) 0.07957(3) 0.05632(3) 0.02454(16) Uani 1 1 d .
O1 O 0.55547(15) 0.09784(9) 0.32315(7) 0.0219(5) Uani 1 1 d .
O2 O 0.58466(15) 0.18828(9) 0.23303(7) 0.0188(4) Uani 1 1 d .
O3 O 0.17039(17) 0.40401(10) 0.13559(8) 0.0359(6) Uani 1 1 d .
O4 O -0.05802(16) 0.17882(10) 0.13231(8) 0.0296(5) Uani 1 1 d .
O5 O 0.59268(14) 0.25963(9) 0.34759(7) 0.0191(4) Uani 1 1 d .
O6 O 0.36098(15) 0.20948(9) 0.37622(7) 0.0215(5) Uani 1 1 d .
O7 O 0.19909(16) 0.22018(10) 0.04447(8) 0.0282(5) Uani 1 1 d .
O8 O 0.15405(16) -0.08875(10) 0.03596(8) 0.0317(5) Uani 1 1 d .
O9 O 0.38531(15) 0.28615(9) 0.25318(7) 0.0228(5) Uani 1 1 d .
O10 O 0.29413(15) 0.13403(10) 0.26935(7) 0.0243(5) Uani 1 1 d .
O11 O 0.26487(17) 0.07587(11) 0.15320(8) 0.0337(5) Uani 1 1 d .
H11 H 0.282(3) 0.0888(18) 0.1960(14) 0.089(11) Uiso 1 1 d .
O12 O -0.18477(17) -0.02296(11) 0.05048(8) 0.0364(6) Uani 1 1 d .
H12 H -0.201(3) 0.020(2) 0.0210(16) 0.108(13) Uiso 1 1 d .
N1 N 0.3515(2) 0.47429(13) 0.10519(10) 0.0317(7) Uani 1 1 d .
H1 H 0.404(2) 0.5116(14) 0.1144(11) 0.041(8) Uiso 1 1 d .
N2 N -0.2638(2) 0.23878(13) 0.14247(10) 0.0282(6) Uani 1 1 d .
H2 H -0.332(2) 0.2420(13) 0.1639(10) 0.022(7) Uiso 1 1 d .
N3 N 0.1548(2) 0.28722(13) -0.04487(10) 0.0266(6) Uani 1 1 d .
H3 H 0.1889(19) 0.3009(12) -0.0783(9) 0.009(6) Uiso 1 1 d .
N4 N 0.1738(2) -0.16053(13) 0.12418(10) 0.0287(6) Uani 1 1 d .
H4 H 0.222(2) -0.1914(13) 0.1469(10) 0.025(7) Uiso 1 1 d .
C1 C 0.6681(2) 0.08282(14) 0.29378(11) 0.0188(7) Uani 1 1 d .
C2 C 0.6863(2) 0.13446(14) 0.24381(11) 0.0178(7) Uani 1 1 d .
C3 C 0.8019(2) 0.12888(14) 0.20943(11) 0.0195(7) Uani 1 1 d .
C4 C 0.8991(2) 0.06791(14) 0.22586(12) 0.0270(8) Uani 1 1 d .
H4A H 0.9797 0.0631 0.2037 0.032 Uiso 1 1 calc R
C5 C 0.8797(2) 0.01585(15) 0.27285(12) 0.0259(7) Uani 1 1 d .
H5A H 0.9465 -0.0248 0.2824 0.031 Uiso 1 1 calc R
C6 C 0.7633(2) 0.02108(14) 0.30722(12) 0.0220(7) Uani 1 1 d .
C7 C 0.2492(3) 0.46185(15) 0.14233(12) 0.0265(8) Uani 1 1 d .
C8 C 0.3777(3) 0.42250(17) 0.05398(12) 0.0397(9) Uani 1 1 d .
H8A H 0.3337 0.3700 0.0598 0.048 Uiso 1 1 calc R
H8B H 0.4789 0.4140 0.0532 0.048 Uiso 1 1 calc R
C9 C 0.3214(3) 0.45778(19) -0.00669(13) 0.0582(11) Uani 1 1 d .
H9A H 0.3393 0.4212 -0.0404 0.087 Uiso 1 1 calc R
H9B H 0.3671 0.5090 -0.0131 0.087 Uiso 1 1 calc R
H9C H 0.2212 0.4662 -0.0060 0.087 Uiso 1 1 calc R
C10 C -0.1677(2) 0.18361(14) 0.15876(12) 0.0218(7) Uani 1 1 d .
C11 C -0.2473(3) 0.29812(16) 0.09500(12) 0.0345(8) Uani 1 1 d .
H11A H -0.3382 0.3073 0.0717 0.041 Uiso 1 1 calc R
H11B H -0.1828 0.2773 0.0656 0.041 Uiso 1 1 calc R
C12 C -0.1927(3) 0.37597(17) 0.12077(15) 0.0539(11) Uani 1 1 d .
H12A H -0.1812 0.4133 0.0868 0.081 Uiso 1 1 calc R
H12B H -0.1029 0.3672 0.1440 0.081 Uiso 1 1 calc R
H12C H -0.2584 0.3983 0.1484 0.081 Uiso 1 1 calc R
C13 C 0.5613(2) 0.28192(14) 0.40377(11) 0.0206(7) Uani 1 1 d .
C14 C 0.4293(2) 0.25403(14) 0.41981(11) 0.0190(7) Uani 1 1 d .
C15 C 0.3794(2) 0.27589(14) 0.47597(11) 0.0210(7) Uani 1 1 d .
C16 C 0.4661(3) 0.32297(15) 0.51690(11) 0.0251(7) Uani 1 1 d .
H16A H 0.4350 0.3372 0.5559 0.030 Uiso 1 1 calc R
C17 C 0.5926(3) 0.34845(15) 0.50203(12) 0.0274(8) Uani 1 1 d .
H17A H 0.6482 0.3796 0.5310 0.033 Uiso 1 1 calc R
C18 C 0.6438(2) 0.32974(14) 0.44439(12) 0.0227(7) Uani 1 1 d .
C19 C 0.2389(3) 0.24411(14) -0.00603(12) 0.0229(7) Uani 1 1 d .
C20 C 0.0185(3) 0.31146(17) -0.02866(13) 0.0366(8) Uani 1 1 d .
H20A H 0.0272 0.3393 0.0118 0.044 Uiso 1 1 calc R
H20B H -0.0399 0.2635 -0.0244 0.044 Uiso 1 1 calc R
C21 C -0.0511(3) 0.36624(19) -0.07715(14) 0.0553(11) Uani 1 1 d .
H21A H -0.1428 0.3816 -0.0649 0.083 Uiso 1 1 calc R
H21B H -0.0614 0.3385 -0.1170 0.083 Uiso 1 1 calc R
H21C H 0.0059 0.4141 -0.0809 0.083 Uiso 1 1 calc R
C22 C 0.2209(3) -0.13712(15) 0.07141(13) 0.0263(8) Uani 1 1 d .
C23 C 0.0428(3) -0.13316(18) 0.14546(13) 0.0429(9) Uani 1 1 d .
H23A H -0.0310 -0.1376 0.1113 0.051 Uiso 1 1 calc R
H23B H 0.0512 -0.0762 0.1575 0.051 Uiso 1 1 calc R
C24 C 0.0030(3) -0.18125(18) 0.19976(14) 0.0513(10) Uani 1 1 d .
H24A H -0.0851 -0.1613 0.2132 0.077 Uiso 1 1 calc R
H24B H 0.0755 -0.1764 0.2338 0.077 Uiso 1 1 calc R
H24C H -0.0074 -0.2374 0.1877 0.077 Uiso 1 1 calc R
C25 C 0.4614(3) 0.35291(15) 0.23544(14) 0.0418(9) Uani 1 1 d .
H25A H 0.5341 0.3655 0.2681 0.063 Uiso 1 1 calc R
H25B H 0.3990 0.3988 0.2289 0.063 Uiso 1 1 calc R
H25C H 0.5041 0.3409 0.1970 0.063 Uiso 1 1 calc R
C26 C 0.2437(3) 0.06915(16) 0.30294(13) 0.0424(9) Uani 1 1 d .
H26A H 0.3170 0.0502 0.3332 0.064 Uiso 1 1 calc R
H26B H 0.2155 0.0258 0.2743 0.064 Uiso 1 1 calc R
H26C H 0.1637 0.0866 0.3245 0.064 Uiso 1 1 calc R
C27 C 0.3860(3) 0.03053(17) 0.14435(13) 0.0431(9) Uani 1 1 d .
H27A H 0.3635 -0.0265 0.1449 0.065 Uiso 1 1 calc R
H27B H 0.4577 0.0424 0.1776 0.065 Uiso 1 1 calc R
H27C H 0.4204 0.0444 0.1044 0.065 Uiso 1 1 calc R
C28 C -0.2861(3) -0.03828(17) 0.09310(13) 0.0405(9) Uani 1 1 d .
H28A H -0.3552 -0.0759 0.0747 0.061 Uiso 1 1 calc R
H28B H -0.3319 0.0118 0.1029 0.061 Uiso 1 1 calc R
H28C H -0.2409 -0.0613 0.1311 0.061 Uiso 1 1 calc R

loop_
_atom_site_aniso_label
_atom_site_aniso_U_11
_atom_site_aniso_U_22
_atom_site_aniso_U_33
_atom_site_aniso_U_23
_atom_site_aniso_U_13
_atom_site_aniso_U_12
Ti1 0.0175(2) 0.0213(2) 0.0183(3) -0.0022(2) 0.00271(19) -0.0005(2)
K1 0.0284(3) 0.0267(3) 0.0258(3) -0.0028(3) -0.0009(3) -0.0030(3)
K2 0.0245(3) 0.0260(3) 0.0230(3) -0.0025(3) 0.0010(3) 0.0008(3)
O1 0.0184(9) 0.0257(10) 0.0220(10) 0.0021(9) 0.0047(8) 0.0023(8)
O2 0.0180(8) 0.0209(9) 0.0180(10) -0.0011(8) 0.0038(7) 0.0038(8)
O3 0.0351(10) 0.0246(10) 0.0470(13) -0.0064(10) -0.0031(9) -0.0073(9)
O4 0.0194(9) 0.0389(11) 0.0323(11) -0.0046(9) 0.0125(8) 0.0007(8)
O5 0.0160(8) 0.0249(10) 0.0168(9) -0.0036(8) 0.0029(7) -0.0030(8)
O6 0.0220(9) 0.0266(10) 0.0159(9) -0.0051(8) 0.0012(7) -0.0027(8)
O7 0.0343(10) 0.0261(10) 0.0261(11) 0.0031(9) 0.0138(9) -0.0033(8)
O8 0.0273(10) 0.0381(11) 0.0287(11) 0.0109(10) -0.0037(9) 0.0120(9)
O9 0.0213(9) 0.0202(9) 0.0267(10) 0.0014(9) 0.0012(8) 0.0026(8)
O10 0.0206(9) 0.0269(10) 0.0261(11) -0.0056(9) 0.0049(8) -0.0086(8)
O11 0.0331(10) 0.0436(12) 0.0233(11) -0.0046(10) -0.0046(9) 0.0100(9)
O12 0.0328(10) 0.0375(12) 0.0401(12) 0.0072(10) 0.0103(9) 0.0091(9)
N1 0.0430(14) 0.0226(13) 0.0294(14) -0.0070(12) 0.0028(12) -0.0020(11)
N2 0.0259(12) 0.0323(13) 0.0284(13) 0.0058(12) 0.0133(10) 0.0026(11)
N3 0.0241(12) 0.0347(13) 0.0221(13) 0.0040(11) 0.0087(10) 0.0061(10)
N4 0.0274(12) 0.0352(14) 0.0234(13) 0.0050(12) 0.0015(11) 0.0118(11)
C1 0.0177(13) 0.0167(13) 0.0215(15) -0.0039(13) -0.0015(11) -0.0034(11)
C2 0.0103(12) 0.0186(13) 0.0250(15) -0.0031(13) 0.0046(11) -0.0008(11)
C3 0.0233(14) 0.0133(13) 0.0217(15) -0.0002(12) -0.0003(12) -0.0003(11)
C4 0.0206(14) 0.0275(15) 0.0334(17) -0.0031(14) 0.0058(13) 0.0013(12)
C5 0.0217(14) 0.0217(14) 0.0340(17) 0.0000(14) -0.0006(13) 0.0085(12)
C6 0.0229(14) 0.0166(13) 0.0255(16) -0.0026(13) -0.0043(12) -0.0011(12)
C7 0.0292(15) 0.0198(15) 0.0296(17) 0.0008(14) -0.0035(13) 0.0018(13)
C8 0.0545(19) 0.0360(17) 0.0299(17) -0.0156(15) 0.0107(15) -0.0072(15)
C9 0.074(2) 0.066(2) 0.034(2) -0.0068(19) 0.0036(18) -0.0189(19)
C10 0.0230(14) 0.0172(14) 0.0250(16) -0.0080(13) 0.0000(12) -0.0011(12)
C11 0.0336(16) 0.0383(17) 0.0328(18) 0.0138(15) 0.0091(14) 0.0011(14)
C12 0.056(2) 0.0340(19) 0.070(2) 0.0147(18) -0.0041(18) -0.0113(16)
C13 0.0213(13) 0.0194(14) 0.0214(16) -0.0013(13) 0.0034(12) 0.0019(11)
C14 0.0231(14) 0.0190(14) 0.0151(14) -0.0015(13) 0.0030(12) 0.0020(12)
C15 0.0232(14) 0.0224(14) 0.0177(14) 0.0021(12) 0.0035(12) -0.0001(11)
C16 0.0350(15) 0.0298(16) 0.0110(14) -0.0011(13) 0.0045(12) -0.0029(13)
C17 0.0390(16) 0.0253(15) 0.0171(16) -0.0033(13) -0.0023(13) -0.0095(13)
C18 0.0234(14) 0.0196(14) 0.0251(16) 0.0005(13) 0.0010(13) -0.0039(12)
C19 0.0308(14) 0.0172(14) 0.0214(15) -0.0054(13) 0.0064(13) -0.0046(12)
C20 0.0270(15) 0.0458(18) 0.0387(18) 0.0016(16) 0.0128(13) 0.0128(14)
C21 0.0393(18) 0.067(2) 0.061(2) 0.005(2) 0.0106(17) 0.0210(17)
C22 0.0285(15) 0.0218(15) 0.0279(17) -0.0033(14) -0.0029(13) 0.0003(13)
C23 0.0324(16) 0.057(2) 0.041(2) 0.0094(17) 0.0090(15) 0.0177(15)
C24 0.0460(19) 0.055(2) 0.057(2) 0.0017(19) 0.0274(17) 0.0142(17)
C25 0.0331(16) 0.0257(16) 0.064(2) 0.0069(17) -0.0136(16) -0.0043(14)
C26 0.0450(17) 0.053(2) 0.0293(17) 0.0030(17) 0.0014(15) -0.0241(16)
C27 0.0316(16) 0.052(2) 0.046(2) -0.0114(18) 0.0052(15) 0.0027(16)
C28 0.0318(16) 0.0452(19) 0.045(2) -0.0107(17) 0.0093(15) -0.0058(15)

loop_
_atom_type_symbol
_atom_type_description
_atom_type_scat_dispersion_real
_atom_type_scat_dispersion_imag
_atom_type_scat_source
C C 0.0033 0.0016 'International Tables Vol C Tables 4.2.6.8 and 6.1.1.4'
H H 0.0000 0.0000 'International Tables Vol C Tables 4.2.6.8 and 6.1.1.4'
N N 0.0061 0.0033 'International Tables Vol C Tables 4.2.6.8 and 6.1.1.4'
O O 0.0106 0.0060 'International Tables Vol C Tables 4.2.6.8 and 6.1.1.4'
K K 0.2009 0.2494 'International Tables Vol C Tables 4.2.6.8 and 6.1.1.4'
Ti Ti 0.2776 0.4457 'International Tables Vol C Tables 4.2.6.8 and 6.1.1.4'

loop_
_geom_angle_atom_site_label_1
_geom_angle_atom_site_label_2
_geom_angle_atom_site_label_3
_geom_angle
_geom_angle_site_symmetry_1
_geom_angle_site_symmetry_3
O9 Ti1 O10 94.37(7) . .
O9 Ti1 O2 85.09(7) . .
O10 Ti1 O2 107.17(7) . .
O9 Ti1 O6 102.29(7) . .
O10 Ti1 O6 87.41(7) . .
O2 Ti1 O6 163.27(6) . .
O9 Ti1 O5 92.39(7) . .
O10 Ti1 O5 164.83(7) . .
O2 Ti1 O5 86.92(6) . .
O6 Ti1 O5 77.87(7) . .
O9 Ti1 O1 162.50(7) . .
O10 Ti1 O1 90.35(7) . .
O2 Ti1 O1 77.42(6) . .
O6 Ti1 O1 94.74(7) . .
O5 Ti1 O1 87.23(6) . .
O9 Ti1 K1 41.45(5) . .
O10 Ti1 K1 54.95(5) . .
O2 Ti1 K1 86.28(5) . .
O6 Ti1 K1 109.26(5) . .
O5 Ti1 K1 133.75(5) . .
O1 Ti1 K1 135.14(5) . .
O7 K1 O3 88.33(6) . .
O7 K1 O4 77.82(6) . .
O3 K1 O4 111.01(5) . .
O7 K1 O9 130.33(6) . .
O3 K1 O9 87.81(5) . .
O4 K1 O9 147.86(6) . .
O7 K1 O11 73.32(5) . .
O3 K1 O11 158.13(6) . .
O4 K1 O11 77.24(5) . .
O9 K1 O11 94.99(5) . .
O7 K1 O10 123.72(5) . .
O3 K1 O10 140.79(5) . .
O4 K1 O10 98.55(5) . .
O9 K1 O10 54.93(5) . .
O11 K1 O10 51.70(4) . .
O7 K1 C25 115.57(7) . .
O3 K1 C25 68.71(6) . .
O4 K1 C25 166.37(7) . .
O9 K1 C25 22.46(6) . .
O11 K1 C25 108.17(6) . .
O10 K1 C25 76.50(6) . .
O7 K1 K2 45.65(4) . .
O3 K1 K2 126.17(4) . .
O4 K1 K2 44.97(4) . .
O9 K1 K2 140.34(4) . .
O11 K1 K2 45.69(3) . .
O10 K1 K2 92.92(4) . .
C25 K1 K2 146.73(5) . .
O7 K1 Ti1 127.38(4) . .
O3 K1 Ti1 114.43(4) . .
O4 K1 Ti1 127.46(5) . .
O9 K1 Ti1 26.62(3) . .
O11 K1 Ti1 70.45(3) . .
O10 K1 Ti1 29.30(3) . .
C25 K1 Ti1 47.31(5) . .
K2 K1 Ti1 116.01(2) . .
O4 K2 O7 76.01(6) . .
O4 K2 O11 82.12(5) . .
O7 K2 O11 77.14(5) . .
O4 K2 O8 93.45(5) . 3
O7 K2 O8 103.01(5) . 3
O11 K2 O8 175.41(6) . 3
O4 K2 O12 159.85(6) . 3
O7 K2 O12 88.99(6) . 3
O11 K2 O12 107.91(5) . 3
O8 K2 O12 76.67(5) 3 3
O4 K2 O12 89.34(5) . .
O7 K2 O12 153.71(5) . .
O11 K2 O12 122.94(6) . .
O8 K2 O12 55.52(5) 3 .
O12 K2 O12 98.99(5) 3 .
O4 K2 O8 145.27(5) . .
O7 K2 O8 131.13(5) . .
O11 K2 O8 84.07(5) . .
O8 K2 O8 99.04(4) 3 .
O12 K2 O8 54.71(5) 3 .
O12 K2 O8 71.95(5) . .
O4 K2 K2 134.33(4) . 3
O7 K2 K2 133.69(5) . 3
O11 K2 K2 131.21(5) . 3
O8 K2 K2 51.81(4) 3 3
O12 K2 K2 50.86(4) 3 3
O12 K2 K2 48.13(4) . 3
O8 K2 K2 47.24(3) . 3
O4 K2 K1 44.36(4) . .
O7 K2 K1 44.00(4) . .
O11 K2 K1 52.39(4) . .
O8 K2 K1 124.67(4) 3 .
O12 K2 K1 128.79(4) 3 .
O12 K2 K1 132.01(4) . .
O8 K2 K1 136.26(4) . .
K2 K2 K1 176.29(3) 3 .
C1 O1 Ti1 116.26(14) . .
C2 O2 Ti1 116.52(14) . .
C7 O3 K1 136.22(16) . .
C10 O4 K1 128.06(15) . .
C10 O4 K2 139.04(15) . .
K1 O4 K2 90.67(5) . .
C13 O5 Ti1 116.77(14) . .
C14 O6 Ti1 117.01(14) . .
C19 O7 K1 146.79(15) . .
C19 O7 K2 122.86(15) . .
K1 O7 K2 90.35(6) . .
C22 O8 K2 142.55(16) . 3
C22 O8 K2 131.05(15) . .
K2 O8 K2 80.96(4) 3 .
C25 O9 Ti1 128.82(14) . .
C25 O9 K1 109.98(14) . .
Ti1 O9 K1 111.93(7) . .
C26 O10 Ti1 124.40(15) . .
C26 O10 K1 137.80(13) . .
Ti1 O10 K1 95.74(7) . .
H11 O11 C27 99.9(17) . .
H11 O11 K2 142.8(17) . .
C27 O11 K2 116.61(15) . .
H11 O11 K1 74.9(18) . .
C27 O11 K1 138.23(15) . .
K2 O11 K1 81.92(5) . .
H12 O12 C28 119(2) . .
H12 O12 K2 76(2) . 3
C28 O12 K2 144.92(16) . 3
H12 O12 K2 71.6(19) . .
C28 O12 K2 132.73(15) . .
K2 O12 K2 81.01(5) 3 .
H1 N1 C7 116.3(18) . .
H1 N1 C8 120.2(18) . .
C7 N1 C8 123.4(2) . .
H2 N2 C10 117.3(15) . .
H2 N2 C11 119.0(15) . .
C10 N2 C11 123.3(2) . .
H3 N3 C19 115.2(13) . .
H3 N3 C20 123.5(13) . .
C19 N3 C20 121.2(2) . .
H4 N4 C22 118.9(16) . .
H4 N4 C23 117.9(16) . .
C22 N4 C23 123.2(2) . .
O1 C1 C6 126.2(2) . .
O1 C1 C2 114.2(2) . .
C6 C1 C2 119.6(2) . .
O2 C2 C3 124.0(2) . .
O2 C2 C1 114.4(2) . .
C3 C2 C1 121.6(2) . .
C2 C3 C4 117.3(2) . .
C2 C3 C10 124.8(2) . 1_655
C4 C3 C10 117.9(2) . 1_655
C5 C4 C3 121.4(2) . .
C4 C5 C6 121.4(2) . .
C5 C6 C1 118.6(2) . .
C5 C6 C7 117.7(2) . 2_645
C1 C6 C7 123.7(2) . 2_645
O3 C7 N1 121.9(2) . .
O3 C7 C6 121.7(2) . 2_655
N1 C7 C6 116.4(2) . 2_655
N1 C8 C9 111.2(2) . .
O4 C10 N2 121.4(2) . .
O4 C10 C3 121.9(2) . 1_455
N2 C10 C3 116.7(2) . 1_455
N2 C11 C12 112.8(2) . .
O5 C13 C18 125.4(2) . .
O5 C13 C14 113.8(2) . .
C18 C13 C14 120.8(2) . .
O6 C14 C15 125.3(2) . .
O6 C14 C13 114.3(2) . .
C15 C14 C13 120.3(2) . .
C14 C15 C16 117.8(2) . .
C14 C15 C19 124.0(2) . 4_566
C16 C15 C19 118.1(2) . 4_566
C17 C16 C15 121.8(2) . .
C16 C17 C18 121.6(2) . .
C13 C18 C17 117.6(2) . .
C13 C18 C22 122.6(2) . 2_655
C17 C18 C22 119.8(2) . 2_655
O7 C19 N3 120.7(2) . .
O7 C19 C15 120.6(2) . 4_565
N3 C19 C15 118.7(2) . 4_565
N3 C20 C21 111.4(2) . .
O8 C22 N4 121.5(2) . .
O8 C22 C18 121.2(2) . 2_645
N4 C22 C18 117.3(2) . 2_645
N4 C23 C24 111.3(2) . .
O9 C25 K1 47.56(11) . .

loop_
_geom_bond_atom_site_label_1
_geom_bond_atom_site_label_2
_geom_bond_distance
_geom_bond_site_symmetry_2
Ti1 O9 1.8429(16) .
Ti1 O10 1.8765(16) .
Ti1 O2 1.9890(17) .
Ti1 O6 1.9905(17) .
Ti1 O5 2.0118(16) .
Ti1 O1 2.0182(16) .
Ti1 K1 3.8149(13) .
K1 O7 2.6356(18) .
K1 O3 2.6482(18) .
K1 O4 2.6528(17) .
K1 O9 2.7222(18) .
K1 O11 3.0357(19) .
K1 O10 3.1390(18) .
K1 C25 3.467(3) .
K1 K2 3.7941(10) .
K2 O4 2.6816(18) .
K2 O7 2.7131(17) .
K2 O11 2.7423(19) .
K2 O8 2.7959(18) 3
K2 O12 2.835(2) 3
K2 O12 2.9534(19) .
K2 O8 2.9929(19) .
K2 K2 3.7608(13) 3
O1 C1 1.328(3) .
O2 C2 1.340(3) .
O3 C7 1.234(3) .
O4 C10 1.247(3) .
O5 C13 1.332(3) .
O6 C14 1.337(3) .
O7 C19 1.254(3) .
O8 C22 1.259(3) .
O8 K2 2.7959(18) 3
O9 C25 1.409(3) .
O10 C26 1.416(3) .
O11 H11 0.96(3) .
O11 C27 1.421(3) .
O12 H12 0.97(3) .
O12 C28 1.422(3) .
O12 K2 2.835(2) 3
N1 H1 0.82(2) .
N1 C7 1.340(3) .
N1 C8 1.447(3) .
N2 H2 0.84(2) .
N2 C10 1.338(3) .
N2 C11 1.449(3) .
N3 H3 0.85(2) .
N3 C19 1.335(3) .
N3 C20 1.448(3) .
N4 H4 0.83(2) .
N4 C22 1.324(3) .
N4 C23 1.455(3) .
C1 C6 1.400(3) .
C1 C2 1.408(3) .
C2 C3 1.395(3) .
C3 C4 1.414(3) .
C3 C10 1.478(3) 1_655
C4 C5 1.365(3) .
C5 C6 1.400(3) .
C6 C7 1.489(4) 2_645
C7 C6 1.489(4) 2_655
C8 C9 1.504(4) .
C10 C3 1.478(3) 1_455
C11 C12 1.498(4) .
C13 C18 1.394(3) .
C13 C14 1.427(3) .
C14 C15 1.394(3) .
C15 C16 1.412(3) .
C15 C19 1.481(3) 4_566
C16 C17 1.358(3) .
C17 C18 1.415(4) .
C18 C22 1.486(3) 2_655
C19 C15 1.481(3) 4_565
C20 C21 1.513(4) .
C22 C18 1.486(3) 2_645
C23 C24 1.502(4) .
